data_7102097
loop_
_publ_author_name
'Dalgarno, Scott J'
'Power, Nicholas P'
'Atwood, Jerry L'

_publ_section_title
;
 Ionic dimeric pyrogallol[4]arene capsules.
;
_journal_issue 33
_journal_name_full 'Chemical communications (Cambridge, England)'
_journal_page_first 3447
_journal_page_last 3449
_journal_paper_doi 10.1039/b707009h
_journal_year 2007
_chemical_formula_sum 'C54 H75 Cl Cs N O12'
_chemical_formula_weight 1098.51
_chemical_name_systematic
;
?
;
_space_group_IT_number 2
_symmetry_cell_setting triclinic
_symmetry_space_group_name_Hall '-P 1'
_symmetry_space_group_name_H-M 'P -1'
_atom_sites_solution_hydrogens geom
_atom_sites_solution_primary direct
_atom_sites_solution_secondary difmap
_audit_creation_method SHELXL-97
_cell_angle_alpha 105.604(9)
_cell_angle_beta 98.632(10)
_cell_angle_gamma 95.176(9)
_cell_formula_units_Z 2
_cell_length_a 11.035(6)
_cell_length_b 12.678(7)
_cell_length_c 21.853(12)
_cell_measurement_temperature 173(2)
_cell_volume 2884(3)
_computing_cell_refinement 'SAINT (Bruker, 1998)'
_computing_data_collection 'SMART (Bruker, 1998)'
_computing_data_reduction 'SAINT (Bruker, 1998)'
_computing_molecular_graphics
;
XSeed (Barbour, 2001)
;
_computing_publication_material 'local program'
_computing_structure_refinement 'SHELXL-97 (Sheldrick, 1997)'
_computing_structure_solution 'SHELXS-97 (Sheldrick, 1990)'
_diffrn_ambient_temperature 173(2)
_diffrn_measured_fraction_theta_full 0.823
_diffrn_measured_fraction_theta_max 0.823
_diffrn_measurement_device_type 'Bruker SMART 1000 CCD diffractometer'
_diffrn_radiation_monochromator graphite
_diffrn_radiation_source 'fine-focus sealed tube'
_diffrn_radiation_type MoK\a
_diffrn_radiation_wavelength 0.71073
_diffrn_reflns_av_R_equivalents 0.0552
_diffrn_reflns_av_sigmaI/netI 0.1819
_diffrn_reflns_limit_h_max 14
_diffrn_reflns_limit_h_min -12
_diffrn_reflns_limit_k_max 15
_diffrn_reflns_limit_k_min -14
_diffrn_reflns_limit_l_max 15
_diffrn_reflns_limit_l_min -27
_diffrn_reflns_number 12582
_diffrn_reflns_theta_full 27.16
_diffrn_reflns_theta_max 27.16
_diffrn_reflns_theta_min 1.68
_exptl_absorpt_coefficient_mu 0.745
_exptl_absorpt_correction_T_max 0.9637
_exptl_absorpt_correction_T_min 0.8357
_exptl_absorpt_correction_type multi-scan
_exptl_crystal_colour Colourless
_exptl_crystal_density_diffrn 1.265
_exptl_crystal_density_method 'not measured'
_exptl_crystal_description Prism
_exptl_crystal_F_000 1148
_exptl_crystal_size_max 0.25
_exptl_crystal_size_mid 0.10
_exptl_crystal_size_min 0.05
_refine_diff_density_max 1.203
_refine_diff_density_min -2.493
_refine_diff_density_rms 0.142
_refine_ls_extinction_method none
_refine_ls_goodness_of_fit_ref 1.019
_refine_ls_hydrogen_treatment mixed
_refine_ls_matrix_type full
_refine_ls_number_parameters 675
_refine_ls_number_reflns 10542
_refine_ls_number_restraints 7
_refine_ls_restrained_S_all 1.019
_refine_ls_R_factor_all 0.1630
_refine_ls_R_factor_gt 0.0775
_refine_ls_shift/su_max 0.001
_refine_ls_shift/su_mean 0.000
_refine_ls_structure_factor_coef Fsqd
_refine_ls_weighting_details 'calc w=1/[\s^2^(Fo^2^)+(0.0885P)^2^+2.3108P] where P=(Fo^2^+2Fc^2^)/3'
_refine_ls_weighting_scheme calc
_refine_ls_wR_factor_gt 0.1750
_refine_ls_wR_factor_ref 0.2185
_reflns_number_gt 5794
_reflns_number_total 10542
_reflns_threshold_expression >2sigma(I)
_cod_data_source_file b707009h.txt
_cod_data_source_block PgC6CsCl
_cod_depositor_comments
;
The following automatic conversions were performed:
'_symmetry_cell_setting' value 'Triclinic' changed to 'triclinic'
according to '/home/saulius/struct/CIF-dictionaries/cif_core.dic'
dictionary named 'cif_core.dic' version 2.4.1 from 2010-06-29.

Automatic conversion script
Id: cif_fix_enum 1527 2010-12-29 10:47:43Z saulius 
;
_cod_original_sg_symbol_H-M P-1
_cod_database_code 7102097

loop_
_symmetry_equiv_pos_as_xyz
'x, y, z'
'-x, -y, -z'

loop_
_atom_site_label
_atom_site_type_symbol
_atom_site_fract_x
_atom_site_fract_y
_atom_site_fract_z
_atom_site_U_iso_or_equiv
_atom_site_adp_type
_atom_site_occupancy
_atom_site_symmetry_multiplicity
_atom_site_calc_flag
_atom_site_refinement_flags
Cs1 Cs 0.51035(5) 0.80091(4) 0.53585(3) 0.02951(19) Uani 1 1 d .
Cl1 Cl 0.7066(2) 0.60212(17) 0.54960(11) 0.0354(5) Uani 1 1 d .
O1 O 0.4278(5) 0.7188(5) 0.3725(3) 0.0319(15) Uani 1 1 d .
O2 O 0.4823(6) 0.9413(4) 0.4142(3) 0.0317(15) Uani 1 1 d .
O3 O 0.6113(5) 1.0592(4) 0.3544(3) 0.0300(14) Uani 1 1 d D
O4 O 0.8136(5) 1.1722(4) 0.3245(3) 0.0321(14) Uani 1 1 d D
O5 O 1.0451(6) 1.2270(4) 0.3989(3) 0.0365(15) Uani 1 1 d D
O6 O 1.2154(6) 1.0719(4) 0.3905(3) 0.0315(15) Uani 1 1 d .
O7 O 1.2458(6) 0.8784(4) 0.4348(4) 0.0284(15) Uani 1 1 d .
O8 O 1.2136(5) 0.7245(4) 0.4996(3) 0.0280(13) Uani 1 1 d D
O9 O 1.0637(5) 0.5173(4) 0.4391(3) 0.0266(13) Uani 1 1 d D
O10 O 0.8418(5) 0.3868(4) 0.4090(3) 0.0256(13) Uani 1 1 d D
O11 O 0.6002(6) 0.4038(5) 0.4301(3) 0.0301(15) Uani 1 1 d .
O12 O 0.4379(5) 0.4950(4) 0.3548(3) 0.0286(13) Uani 1 1 d D
N1 N 0.8225(10) 0.9830(8) 0.4591(5) 0.071(3) Uani 1 1 d .
C1 C 0.5332(7) 0.7089(6) 0.2771(4) 0.0244(18) Uani 1 1 d .
C2 C 0.4951(7) 0.7665(6) 0.3336(4) 0.0229(18) Uani 1 1 d .
C3 C 0.5200(7) 0.8824(6) 0.3570(4) 0.0242(19) Uani 1 1 d .
C4 C 0.5923(7) 0.9438(6) 0.3260(4) 0.0247(19) Uani 1 1 d .
C5 C 0.6366(7) 0.8878(6) 0.2696(4) 0.0214(17) Uani 1 1 d .
C6 C 0.6049(7) 0.7702(6) 0.2465(4) 0.0251(19) Uani 1 1 d .
H6 H 0.6334 0.7315 0.2090 0.030 Uiso 1 1 calc R
C7 C 0.7188(7) 0.9547(6) 0.2369(4) 0.0246(19) Uani 1 1 d .
H7 H 0.6856 1.0266 0.2410 0.030 Uiso 1 1 calc R
C8 C 0.8528(7) 0.9838(6) 0.2762(4) 0.0206(17) Uani 1 1 d .
C9 C 0.8950(7) 1.0924(6) 0.3192(4) 0.0240(19) Uani 1 1 d .
C10 C 1.0152(7) 1.1189(6) 0.3559(4) 0.0244(19) Uani 1 1 d .
C11 C 1.0981(7) 1.0384(6) 0.3515(4) 0.0229(18) Uani 1 1 d .
C12 C 1.0583(7) 0.9291(6) 0.3074(4) 0.0199(17) Uani 1 1 d .
C13 C 0.9380(8) 0.9054(6) 0.2725(4) 0.0244(19) Uani 1 1 d .
H13 H 0.9112 0.8327 0.2446 0.029 Uiso 1 1 calc R
C14 C 1.1512(8) 0.8412(6) 0.2991(4) 0.029(2) Uani 1 1 d .
H14 H 1.2349 0.8823 0.3210 0.034 Uiso 1 1 calc R
C15 C 1.1218(7) 0.7541(6) 0.3355(4) 0.0235(18) Uani 1 1 d .
C16 C 1.1734(7) 0.7763(6) 0.4012(4) 0.0223(18) Uani 1 1 d .
C17 C 1.1552(7) 0.6981(6) 0.4362(4) 0.0233(18) Uani 1 1 d .
C18 C 1.0822(7) 0.5937(6) 0.4024(4) 0.0222(18) Uani 1 1 d .
C19 C 1.0253(7) 0.5692(6) 0.3368(4) 0.0235(19) Uani 1 1 d .
C20 C 1.0500(7) 0.6498(6) 0.3039(4) 0.0231(18) Uani 1 1 d .
H20 H 1.0170 0.6329 0.2592 0.028 Uiso 1 1 calc R
C21 C 0.9390(7) 0.4581(6) 0.3029(4) 0.0271(19) Uani 1 1 d .
H21 H 0.9706 0.4040 0.3251 0.032 Uiso 1 1 calc R
C22 C 0.8056(7) 0.4691(6) 0.3176(4) 0.0228(18) Uani 1 1 d .
C23 C 0.7648(8) 0.4338(6) 0.3692(4) 0.0241(19) Uani 1 1 d .
C24 C 0.6413(7) 0.4407(6) 0.3801(4) 0.0219(18) Uani 1 1 d .
C25 C 0.5582(8) 0.4856(5) 0.3424(4) 0.0223(18) Uani 1 1 d .
C26 C 0.5958(7) 0.5254(6) 0.2917(4) 0.0238(18) Uani 1 1 d .
C27 C 0.7176(8) 0.5153(6) 0.2805(4) 0.0255(19) Uani 1 1 d .
H27 H 0.7428 0.5405 0.2465 0.031 Uiso 1 1 calc R
C28 C 0.5051(8) 0.5785(6) 0.2516(4) 0.0253(19) Uani 1 1 d .
H28 H 0.4214 0.5587 0.2610 0.030 Uiso 1 1 calc R
C29 C 0.7146(8) 0.9022(7) 0.1637(4) 0.033(2) Uani 1 1 d .
H29A H 0.7431 0.8288 0.1575 0.040 Uiso 1 1 calc R
H29B H 0.7740 0.9489 0.1489 0.040 Uiso 1 1 calc R
C30 C 0.5849(9) 0.8872(8) 0.1197(4) 0.040(2) Uani 1 1 d .
H30A H 0.5291 0.8308 0.1296 0.048 Uiso 1 1 calc R
H30B H 0.5503 0.9578 0.1310 0.048 Uiso 1 1 calc R
C31 C 0.5849(9) 0.8529(8) 0.0479(5) 0.045(2) Uani 1 1 d .
H31A H 0.6231 0.7841 0.0371 0.054 Uiso 1 1 calc R
H31B H 0.6382 0.9108 0.0379 0.054 Uiso 1 1 calc R
C32 C 0.4562(10) 0.8329(9) 0.0032(5) 0.052(3) Uani 1 1 d .
H32A H 0.4041 0.7721 0.0113 0.062 Uiso 1 1 calc R
H32B H 0.4160 0.9003 0.0152 0.062 Uiso 1 1 calc R
C33 C 0.4595(11) 0.8039(11) -0.0688(5) 0.066(3) Uani 1 1 d .
H33A H 0.4994 0.7364 -0.0811 0.079 Uiso 1 1 calc R
H33B H 0.5111 0.8647 -0.0772 0.079 Uiso 1 1 calc R
C34 C 0.3307(12) 0.7844(12) -0.1119(6) 0.085(4) Uani 1 1 d .
H34A H 0.2760 0.7301 -0.1006 0.127 Uiso 1 1 calc R
H34B H 0.3383 0.7566 -0.1573 0.127 Uiso 1 1 calc R
H34C H 0.2959 0.8543 -0.1051 0.127 Uiso 1 1 calc R
C35 C 1.1590(8) 0.7922(7) 0.2267(4) 0.034(2) Uani 1 1 d .
H35A H 1.0744 0.7648 0.2014 0.041 Uiso 1 1 calc R
H35B H 1.2061 0.7285 0.2221 0.041 Uiso 1 1 calc R
C36 C 1.2227(9) 0.8789(8) 0.1987(5) 0.046(3) Uani 1 1 d .
H36A H 1.1893 0.9495 0.2133 0.056 Uiso 1 1 calc R
H36B H 1.3124 0.8923 0.2167 0.056 Uiso 1 1 calc R
C37 C 1.2056(10) 0.8449(9) 0.1246(5) 0.055(3) Uani 1 1 d .
H37A H 1.2223 0.7677 0.1094 0.065 Uiso 1 1 calc R
H37B H 1.2676 0.8923 0.1119 0.065 Uiso 1 1 calc R
C38 C 1.0734(11) 0.8537(10) 0.0896(5) 0.061(3) Uani 1 1 d .
H38A H 1.0115 0.8043 0.1010 0.073 Uiso 1 1 calc R
H38B H 1.0554 0.9303 0.1058 0.073 Uiso 1 1 calc R
C39 C 1.0595(15) 0.8231(13) 0.0158(6) 0.094(5) Uani 1 1 d .
H39A H 1.0787 0.7469 -0.0004 0.113 Uiso 1 1 calc R
H39B H 1.1202 0.8734 0.0043 0.113 Uiso 1 1 calc R
C40 C 0.9286(16) 0.8302(15) -0.0178(8) 0.123(6) Uani 1 1 d .
H40A H 0.8684 0.7781 -0.0082 0.184 Uiso 1 1 calc R
H40B H 0.9254 0.8116 -0.0646 0.184 Uiso 1 1 calc R
H40C H 0.9089 0.9055 -0.0019 0.184 Uiso 1 1 calc R
C41 C 0.9414(8) 0.4077(7) 0.2321(5) 0.039(2) Uani 1 1 d .
H41A H 0.9080 0.4575 0.2078 0.047 Uiso 1 1 calc R
H41B H 0.8852 0.3368 0.2166 0.047 Uiso 1 1 calc R
C42 C 1.0724(9) 0.3853(8) 0.2152(5) 0.048(3) Uani 1 1 d .
H42A H 1.0629 0.3530 0.1679 0.057 Uiso 1 1 calc R
H42B H 1.1267 0.4570 0.2272 0.057 Uiso 1 1 calc R
C43 C 1.1362(9) 0.3092(8) 0.2481(5) 0.047(3) Uani 1 1 d .
H43A H 1.0775 0.2416 0.2414 0.056 Uiso 1 1 calc R
H43B H 1.1569 0.3463 0.2952 0.056 Uiso 1 1 calc R
C44 C 1.2577(10) 0.2746(9) 0.2237(5) 0.055(3) Uani 1 1 d .
H44A H 1.2357 0.2307 0.1777 0.066 Uiso 1 1 calc R
H44B H 1.3128 0.3422 0.2261 0.066 Uiso 1 1 calc R
C45 C 1.3296(11) 0.2063(8) 0.2620(6) 0.061(3) Uani 1 1 d .
H45A H 1.3549 0.2510 0.3077 0.073 Uiso 1 1 calc R
H45B H 1.2741 0.1396 0.2608 0.073 Uiso 1 1 calc R
C46 C 1.4454(12) 0.1704(11) 0.2351(7) 0.085(4) Uani 1 1 d .
H46A H 1.4221 0.1322 0.1888 0.128 Uiso 1 1 calc R
H46B H 1.4819 0.1204 0.2576 0.128 Uiso 1 1 calc R
H46C H 1.5060 0.2358 0.2417 0.128 Uiso 1 1 calc R
C47 C 0.4957(8) 0.5284(6) 0.1782(4) 0.032(2) Uani 1 1 d .
H47A H 0.4907 0.4471 0.1684 0.038 Uiso 1 1 calc R
H47B H 0.5723 0.5558 0.1655 0.038 Uiso 1 1 calc R
C48 C 0.3816(9) 0.5565(7) 0.1362(4) 0.037(2) Uani 1 1 d .
H48A H 0.3052 0.5357 0.1513 0.045 Uiso 1 1 calc R
H48B H 0.3906 0.6372 0.1421 0.045 Uiso 1 1 calc R
C49 C 0.3691(10) 0.4957(10) 0.0640(5) 0.060(3) Uani 1 1 d .
H49A H 0.3712 0.4160 0.0591 0.072 Uiso 1 1 calc R
H49B H 0.4416 0.5232 0.0481 0.072 Uiso 1 1 calc R
C50 C 0.2490(10) 0.5090(8) 0.0204(5) 0.055(3) Uani 1 1 d .
H50A H 0.1766 0.4834 0.0371 0.066 Uiso 1 1 calc R
H50B H 0.2481 0.5886 0.0245 0.066 Uiso 1 1 calc R
C51 C 0.2337(13) 0.4465(12) -0.0513(6) 0.087(4) Uani 1 1 d .
H51A H 0.3028 0.4757 -0.0688 0.104 Uiso 1 1 calc R
H51B H 0.2401 0.3676 -0.0554 0.104 Uiso 1 1 calc R
C52 C 0.1127(15) 0.4541(12) -0.0921(7) 0.108(6) Uani 1 1 d .
H52A H 0.0434 0.4311 -0.0732 0.162 Uiso 1 1 calc R
H52B H 0.1062 0.4056 -0.1361 0.162 Uiso 1 1 calc R
H52C H 0.1103 0.5306 -0.0934 0.162 Uiso 1 1 calc R
C53 C 0.8292(10) 0.7730(9) 0.4084(6) 0.066(3) Uani 1 1 d .
H53A H 0.7837 0.7497 0.3639 0.098 Uiso 1 1 calc R
H53B H 0.7908 0.7309 0.4338 0.098 Uiso 1 1 calc R
H53C H 0.9153 0.7593 0.4087 0.098 Uiso 1 1 calc R
C54 C 0.8262(10) 0.8919(9) 0.4370(6) 0.051(3) Uani 1 1 d .
H200 H 0.435(7) 0.648(6) 0.359(4) 0.02(2) Uiso 1 1 d .
H202 H 0.838(11) 1.246(3) 0.349(5) 0.09(4) Uiso 1 1 d D
H203 H 1.132(2) 1.243(10) 0.407(6) 0.09(4) Uiso 1 1 d D
H204 H 1.229(8) 1.033(7) 0.410(4) 0.03(3) Uiso 1 1 d .
H205 H 1.287(8) 0.901(7) 0.462(4) 0.01(3) Uiso 1 1 d .
H206 H 0.922(3) 0.424(5) 0.423(3) 0.011(18) Uiso 1 1 d D
H207 H 0.431(9) 0.495(8) 0.3971(19) 0.06(3) Uiso 1 1 d D
H209 H 0.684(9) 1.072(14) 0.338(8) 0.17(7) Uiso 1 1 d D
H16 H 0.629(8) 0.443(7) 0.465(4) 0.03(3) Uiso 1 1 d .
H208 H 0.416(8) 0.908(7) 0.422(4) 0.03(2) Uiso 1 1 d .
H210 H 1.195(8) 0.676(6) 0.524(4) 0.06(3) Uiso 1 1 d D
H211 H 1.138(7) 0.486(10) 0.441(7) 0.12(6) Uiso 1 1 d D

loop_
_atom_site_aniso_label
_atom_site_aniso_U_11
_atom_site_aniso_U_22
_atom_site_aniso_U_33
_atom_site_aniso_U_23
_atom_site_aniso_U_13
_atom_site_aniso_U_12
Cs1 0.0287(3) 0.0171(2) 0.0435(4) 0.0077(2) 0.0091(2) 0.0064(2)
Cl1 0.0277(12) 0.0277(10) 0.0519(15) 0.0102(10) 0.0099(10) 0.0087(9)
O1 0.033(4) 0.017(3) 0.049(4) 0.009(3) 0.019(3) 0.004(3)
O2 0.037(4) 0.016(3) 0.045(4) 0.005(3) 0.023(3) 0.004(3)
O3 0.031(4) 0.013(3) 0.046(4) 0.004(3) 0.013(3) 0.003(2)
O4 0.027(3) 0.016(3) 0.055(4) 0.008(3) 0.011(3) 0.011(3)
O5 0.034(4) 0.011(3) 0.057(4) 0.000(3) 0.003(3) 0.003(3)
O6 0.029(4) 0.010(3) 0.051(4) 0.005(3) -0.004(3) 0.011(3)
O7 0.023(4) 0.013(3) 0.044(4) 0.005(3) 0.000(3) -0.003(3)
O8 0.030(3) 0.018(3) 0.035(4) 0.010(3) -0.001(3) 0.000(2)
O9 0.027(3) 0.016(3) 0.042(4) 0.016(3) 0.006(3) 0.002(2)
O10 0.017(3) 0.016(3) 0.045(4) 0.013(3) 0.000(3) 0.003(2)
O11 0.035(4) 0.019(3) 0.039(4) 0.010(3) 0.010(3) 0.004(3)
O12 0.022(3) 0.024(3) 0.042(4) 0.011(3) 0.007(3) 0.010(3)
N1 0.103(9) 0.055(6) 0.047(6) 0.004(5) 0.003(6) 0.025(6)
C1 0.021(5) 0.016(4) 0.035(5) 0.006(4) 0.001(4) 0.008(3)
C2 0.020(4) 0.018(4) 0.033(5) 0.008(4) 0.004(4) 0.007(3)
C3 0.024(5) 0.012(3) 0.039(5) 0.006(3) 0.012(4) 0.009(3)
C4 0.018(4) 0.015(4) 0.041(5) 0.006(4) 0.008(4) 0.007(3)
C5 0.013(4) 0.020(4) 0.028(5) 0.004(3) 0.001(3) 0.003(3)
C6 0.030(5) 0.015(4) 0.033(5) 0.005(3) 0.011(4) 0.015(4)
C7 0.027(5) 0.015(4) 0.034(5) 0.008(3) 0.008(4) 0.008(3)
C8 0.026(5) 0.012(3) 0.028(5) 0.006(3) 0.013(4) 0.008(3)
C9 0.030(5) 0.007(3) 0.040(5) 0.008(3) 0.016(4) 0.009(3)
C10 0.021(5) 0.009(3) 0.040(5) 0.002(3) 0.004(4) 0.006(3)
C11 0.025(5) 0.012(3) 0.029(5) 0.007(3) -0.003(4) 0.000(3)
C12 0.017(4) 0.012(3) 0.036(5) 0.010(3) 0.011(4) 0.013(3)
C13 0.034(5) 0.010(3) 0.031(5) 0.002(3) 0.012(4) 0.011(3)
C14 0.029(5) 0.013(4) 0.047(6) 0.012(4) 0.009(4) 0.007(3)
C15 0.020(4) 0.022(4) 0.029(5) 0.004(4) 0.009(4) 0.009(3)
C16 0.015(4) 0.011(3) 0.038(5) 0.001(3) 0.006(4) 0.004(3)
C17 0.018(4) 0.016(4) 0.037(5) 0.008(4) 0.009(4) 0.001(3)
C18 0.023(5) 0.007(3) 0.042(5) 0.010(3) 0.012(4) 0.008(3)
C19 0.018(4) 0.008(3) 0.044(6) 0.004(3) 0.008(4) 0.010(3)
C20 0.024(5) 0.018(4) 0.027(5) 0.005(3) 0.006(4) 0.010(3)
C21 0.025(5) 0.013(4) 0.043(6) 0.007(4) 0.007(4) 0.008(3)
C22 0.023(5) 0.010(3) 0.030(5) 0.001(3) 0.002(4) -0.004(3)
C23 0.033(5) 0.008(3) 0.032(5) 0.008(3) 0.004(4) 0.004(3)
C24 0.026(5) 0.013(3) 0.028(5) 0.006(3) 0.008(4) 0.003(3)
C25 0.033(5) 0.008(3) 0.028(5) 0.006(3) 0.007(4) 0.009(3)
C26 0.021(5) 0.016(4) 0.035(5) 0.006(3) 0.006(4) 0.012(3)
C27 0.037(5) 0.011(3) 0.026(5) 0.002(3) 0.004(4) 0.006(4)
C28 0.027(5) 0.013(3) 0.037(5) 0.005(3) 0.008(4) 0.012(3)
C29 0.042(6) 0.020(4) 0.039(6) 0.008(4) 0.013(4) 0.011(4)
C30 0.040(6) 0.043(5) 0.040(6) 0.014(5) 0.006(5) 0.009(5)
C31 0.042(6) 0.048(6) 0.046(6) 0.013(5) 0.010(5) 0.018(5)
C32 0.061(7) 0.054(6) 0.039(6) 0.014(5) 0.001(5) 0.008(5)
C33 0.064(8) 0.084(9) 0.042(7) 0.009(6) 0.003(6) 0.006(7)
C34 0.077(10) 0.118(12) 0.052(8) 0.029(8) -0.007(7) -0.007(9)
C35 0.033(5) 0.026(4) 0.046(6) 0.011(4) 0.013(4) 0.008(4)
C36 0.042(6) 0.050(6) 0.053(7) 0.021(5) 0.015(5) 0.003(5)
C37 0.052(7) 0.061(7) 0.063(8) 0.027(6) 0.027(6) 0.013(6)
C38 0.070(8) 0.057(7) 0.061(8) 0.024(6) 0.012(6) 0.015(6)
C39 0.133(14) 0.102(11) 0.050(9) 0.022(8) 0.008(9) 0.047(10)
C40 0.135(16) 0.152(17) 0.078(12) 0.048(12) -0.017(11) 0.019(13)
C41 0.035(6) 0.030(5) 0.052(7) 0.009(4) 0.010(5) 0.007(4)
C42 0.053(7) 0.035(5) 0.050(7) 0.000(5) 0.010(5) 0.016(5)
C43 0.044(6) 0.042(6) 0.058(7) 0.018(5) 0.014(5) 0.008(5)
C44 0.063(8) 0.048(6) 0.057(7) 0.020(6) 0.004(6) 0.013(6)
C45 0.078(9) 0.035(5) 0.075(9) 0.021(6) 0.018(7) 0.015(6)
C46 0.085(10) 0.080(9) 0.101(11) 0.025(8) 0.021(8) 0.066(8)
C47 0.034(5) 0.020(4) 0.039(6) 0.008(4) 0.000(4) 0.009(4)
C48 0.040(6) 0.030(5) 0.036(6) 0.004(4) -0.003(4) 0.010(4)
C49 0.050(7) 0.082(8) 0.041(7) 0.004(6) 0.005(5) 0.023(6)
C50 0.071(8) 0.047(6) 0.039(6) 0.009(5) -0.012(6) 0.008(6)
C51 0.111(12) 0.090(10) 0.042(8) 0.013(7) -0.021(7) 0.002(9)
C52 0.146(15) 0.096(11) 0.064(10) 0.029(9) -0.034(10) -0.009(10)
C53 0.041(7) 0.055(7) 0.084(9) -0.012(6) 0.010(6) 0.016(6)
C54 0.038(6) 0.053(7) 0.064(8) 0.015(6) 0.011(5) 0.016(5)

loop_
_atom_type_symbol
_atom_type_description
_atom_type_scat_dispersion_real
_atom_type_scat_dispersion_imag
_atom_type_scat_source
C C 0.0033 0.0016 'International Tables Vol C Tables 4.2.6.8 and 6.1.1.4'
H H 0.0000 0.0000 'International Tables Vol C Tables 4.2.6.8 and 6.1.1.4'
N N 0.0061 0.0033 'International Tables Vol C Tables 4.2.6.8 and 6.1.1.4'
O O 0.0106 0.0060 'International Tables Vol C Tables 4.2.6.8 and 6.1.1.4'
Cs Cs -0.3680 2.1192 'International Tables Vol C Tables 4.2.6.8 and 6.1.1.4'
Cl Cl 0.1484 0.1585 'International Tables Vol C Tables 4.2.6.8 and 6.1.1.4'

loop_
_geom_angle_atom_site_label_1
_geom_angle_atom_site_label_2
_geom_angle_atom_site_label_3
_geom_angle
_geom_angle_site_symmetry_1
_geom_angle_site_symmetry_3
O11 Cs1 O3 86.40(15) 2_666 2_676
O11 Cs1 O2 136.99(16) 2_666 2_676
O3 Cs1 O2 50.61(14) 2_676 2_676
O11 Cs1 O8 60.62(15) 2_666 1_455
O3 Cs1 O8 71.58(15) 2_676 1_455
O2 Cs1 O8 100.14(15) 2_676 1_455
O11 Cs1 O6 120.07(17) 2_666 2_776
O3 Cs1 O6 91.16(16) 2_676 2_776
O2 Cs1 O6 67.25(15) 2_676 2_776
O8 Cs1 O6 162.74(15) 1_455 2_776
O11 Cs1 O1 101.04(16) 2_666 .
O3 Cs1 O1 132.50(16) 2_676 .
O2 Cs1 O1 108.90(15) 2_676 .
O8 Cs1 O1 71.92(14) 1_455 .
O6 Cs1 O1 122.42(16) 2_776 .
O11 Cs1 Cl1 63.23(12) 2_666 .
O3 Cs1 Cl1 126.54(12) 2_676 .
O2 Cs1 Cl1 138.25(13) 2_676 .
O8 Cs1 Cl1 118.85(10) 1_455 .
O6 Cs1 Cl1 71.39(11) 2_776 .
O1 Cs1 Cl1 97.54(11) . .
O11 Cs1 O2 142.74(16) 2_666 .
O3 Cs1 O2 104.73(14) 2_676 .
O2 Cs1 O2 64.27(17) 2_676 .
O8 Cs1 O2 88.85(14) 1_455 .
O6 Cs1 O2 95.54(16) 2_776 .
O1 Cs1 O2 45.58(13) . .
Cl1 Cs1 O2 126.44(10) . .
O11 Cs1 O7 105.11(15) 2_666 1_455
O3 Cs1 O7 80.31(16) 2_676 1_455
O2 Cs1 O7 72.37(15) 2_676 1_455
O8 Cs1 O7 45.17(13) 1_455 1_455
O6 Cs1 O7 133.41(14) 2_776 1_455
O1 Cs1 O7 52.34(15) . 1_455
Cl1 Cs1 O7 146.86(11) . 1_455
O2 Cs1 O7 44.80(14) . 1_455
O11 Cs1 Cs1 154.61(12) 2_666 2_676
O3 Cs1 Cs1 78.96(10) 2_676 2_676
O2 Cs1 Cs1 34.40(11) 2_676 2_676
O8 Cs1 Cs1 94.86(9) 1_455 2_676
O6 Cs1 Cs1 81.18(11) 2_776 2_676
O1 Cs1 Cs1 74.94(10) . 2_676
Cl1 Cs1 Cs1 141.72(4) . 2_676
O2 Cs1 Cs1 29.87(9) . 2_676
O7 Cs1 Cs1 52.23(8) 1_455 2_676
C2 O1 Cs1 120.8(4) . .
C3 O2 Cs1 126.1(4) . 2_676
C3 O2 Cs1 112.7(4) . .
Cs1 O2 Cs1 115.73(17) 2_676 .
C4 O3 Cs1 128.6(4) . 2_676
C11 O6 Cs1 165.7(5) . 2_776
C16 O7 Cs1 103.7(4) . 1_655
C17 O8 Cs1 119.3(4) . 1_655
C24 O11 Cs1 143.9(5) . 2_666
C2 C1 C6 117.9(7) . .
C2 C1 C28 120.6(7) . .
C6 C1 C28 121.4(7) . .
C1 C2 C3 121.2(7) . .
C1 C2 O1 126.0(6) . .
C3 C2 O1 112.7(7) . .
C2 C3 O2 121.6(7) . .
C2 C3 C4 120.5(7) . .
O2 C3 C4 117.8(6) . .
O3 C4 C5 125.1(7) . .
O3 C4 C3 115.0(7) . .
C5 C4 C3 119.9(6) . .
C4 C5 C6 117.3(7) . .
C4 C5 C7 119.8(6) . .
C6 C5 C7 122.9(7) . .
C1 C6 C5 123.1(7) . .
C29 C7 C8 112.6(7) . .
C29 C7 C5 115.6(6) . .
C8 C7 C5 109.7(6) . .
C13 C8 C9 117.0(7) . .
C13 C8 C7 122.6(6) . .
C9 C8 C7 120.4(7) . .
C10 C9 O4 120.3(6) . .
C10 C9 C8 120.8(7) . .
O4 C9 C8 118.9(7) . .
C9 C10 O5 116.0(7) . .
C9 C10 C11 120.9(7) . .
O5 C10 C11 123.1(7) . .
O6 C11 C10 116.8(6) . .
O6 C11 C12 124.0(7) . .
C10 C11 C12 119.2(7) . .
C13 C12 C11 118.3(7) . .
C13 C12 C14 121.8(7) . .
C11 C12 C14 119.9(7) . .
C12 C13 C8 123.8(7) . .
C35 C14 C15 115.2(6) . .
C35 C14 C12 110.9(7) . .
C15 C14 C12 110.9(6) . .
C16 C15 C20 118.0(7) . .
C16 C15 C14 119.4(7) . .
C20 C15 C14 122.4(7) . .
C15 C16 O7 120.3(7) . .
C15 C16 C17 122.1(7) . .
O7 C16 C17 117.6(7) . .
O8 C17 C16 118.4(6) . .
O8 C17 C18 123.5(7) . .
C16 C17 C18 118.0(7) . .
C19 C18 C17 121.7(7) . .
C19 C18 O9 121.4(6) . .
C17 C18 O9 116.8(7) . .
C18 C19 C20 117.5(6) . .
C18 C19 C21 120.3(7) . .
C20 C19 C21 122.2(7) . .
C15 C20 C19 122.5(7) . .
C41 C21 C19 116.2(7) . .
C41 C21 C22 113.4(7) . .
C19 C21 C22 109.8(6) . .
C27 C22 C23 116.5(7) . .
C27 C22 C21 121.9(7) . .
C23 C22 C21 121.5(7) . .
O10 C23 C24 117.2(6) . .
O10 C23 C22 122.1(7) . .
C24 C23 C22 120.6(7) . .
C25 C24 O11 118.4(7) . .
C25 C24 C23 121.0(7) . .
O11 C24 C23 120.6(7) . .
C24 C25 O12 120.5(7) . .
C24 C25 C26 120.5(7) . .
O12 C25 C26 119.0(7) . .
C27 C26 C25 117.8(7) . .
C27 C26 C28 121.9(7) . .
C25 C26 C28 120.4(7) . .
C26 C27 C22 123.6(7) . .
C47 C28 C26 112.6(6) . .
C47 C28 C1 115.5(6) . .
C26 C28 C1 110.5(6) . .
C7 C29 C30 115.4(7) . .
C31 C30 C29 115.2(8) . .
C30 C31 C32 116.0(8) . .
C33 C32 C31 114.9(9) . .
C32 C33 C34 113.7(10) . .
C14 C35 C36 112.2(7) . .
C37 C36 C35 114.5(8) . .
C36 C37 C38 114.4(9) . .
C39 C38 C37 113.6(10) . .
C38 C39 C40 112.9(12) . .
C21 C41 C42 115.6(8) . .
C43 C42 C41 115.2(8) . .
C42 C43 C44 114.5(8) . .
C45 C44 C43 114.3(9) . .
C46 C45 C44 112.7(10) . .
C28 C47 C48 114.0(7) . .
C49 C48 C47 112.1(8) . .
C48 C49 C50 114.7(9) . .
C51 C50 C49 115.3(10) . .
C52 C51 C50 114.6(13) . .
N1 C54 C53 179.2(13) . .

loop_
_geom_bond_atom_site_label_1
_geom_bond_atom_site_label_2
_geom_bond_distance
_geom_bond_site_symmetry_2
Cs1 O11 3.084(5) 2_666
Cs1 O3 3.132(6) 2_676
Cs1 O2 3.144(5) 2_676
Cs1 O8 3.245(6) 1_455
Cs1 O6 3.258(6) 2_776
Cs1 O1 3.392(6) .
Cs1 Cl1 3.512(3) .
Cs1 O2 3.567(6) .
Cs1 O7 3.756(7) 1_455
Cs1 Cs1 5.687(3) 2_676
O1 C2 1.424(9) .
O2 C3 1.416(9) .
O2 Cs1 3.144(5) 2_676
O3 C4 1.409(9) .
O3 Cs1 3.132(6) 2_676
O4 C9 1.405(9) .
O5 C10 1.416(9) .
O6 C11 1.399(9) .
O6 Cs1 3.258(6) 2_776
O7 C16 1.407(9) .
O7 Cs1 3.756(7) 1_655
O8 C17 1.375(10) .
O8 Cs1 3.245(6) 1_655
O9 C18 1.433(9) .
O10 C23 1.408(9) .
O11 C24 1.415(9) .
O11 Cs1 3.085(5) 2_666
O12 C25 1.403(9) .
N1 C54 1.133(13) .
C1 C2 1.400(11) .
C1 C6 1.415(11) .
C1 C28 1.580(10) .
C2 C3 1.406(10) .
C3 C4 1.427(10) .
C4 C5 1.426(11) .
C5 C6 1.431(10) .
C5 C7 1.561(10) .
C7 C29 1.551(11) .
C7 C8 1.552(11) .
C8 C13 1.424(11) .
C8 C9 1.432(10) .
C9 C10 1.404(11) .
C10 C11 1.425(11) .
C11 C12 1.444(10) .
C12 C13 1.391(11) .
C12 C14 1.574(11) .
C14 C35 1.555(12) .
C14 C15 1.564(10) .
C15 C16 1.404(11) .
C15 C20 1.417(10) .
C16 C17 1.424(10) .
C17 C18 1.432(10) .
C18 C19 1.413(11) .
C19 C20 1.428(10) .
C19 C21 1.557(10) .
C21 C41 1.513(12) .
C21 C22 1.563(11) .
C22 C27 1.436(11) .
C22 C23 1.437(11) .
C23 C24 1.425(11) .
C24 C25 1.402(11) .
C25 C26 1.433(11) .
C26 C27 1.413(11) .
C26 C28 1.549(11) .
C28 C47 1.544(11) .
C29 C30 1.565(12) .
C30 C31 1.511(13) .
C31 C32 1.555(14) .
C32 C33 1.523(14) .
C33 C34 1.542(15) .
C35 C36 1.559(11) .
C36 C37 1.536(14) .
C37 C38 1.569(15) .
C38 C39 1.535(16) .
C39 C40 1.540(19) .
C41 C42 1.577(13) .
C42 C43 1.511(13) .
C43 C44 1.572(14) .
C44 C45 1.549(14) .
C45 C46 1.541(16) .
C47 C48 1.570(12) .
C48 C49 1.538(13) .
C49 C50 1.562(14) .
C50 C51 1.530(15) .
C51 C52 1.516(18) .
C53 C54 1.474(15) .
